data_4125487
loop_
_publ_author_name
'Wu, Jia-Qiang'
'Zhang, Shang-Shi'
'Gao, Hui'
'Qi, Zisong'
'Zhou, Chu-Jun'
'Ji, Wei-Wei'
'Liu, Yao'
'Chen, Yunyun'
'Li, Qingjiang'
'Li, Xingwei'
'Wang, Honggen'

_publ_section_title
;
 Experimental and Theoretical Studies on Rhodium-Catalyzed Coupling of
 Benzamides with 2,2-Difluorovinyl Tosylate: Diverse Synthesis of
 Fluorinated Heterocycles.
;
_journal_name_full 'Journal of the American Chemical Society'
_journal_paper_doi 10.1021/jacs.7b00118
_journal_year 2017
_chemical_formula_moiety 'C10 H9 F2 N O2'
_chemical_formula_sum 'C10 H9 F2 N O2'
_chemical_formula_weight 213.18
_chemical_name_systematic
;
 ? 
;
_space_group_crystal_system monoclinic
_space_group_IT_number 14
_space_group_name_Hall '-P 2yn'
_space_group_name_H-M_alt 'P 1 21/n 1'
_symmetry_space_group_name_Hall '-P 2yn'
_symmetry_space_group_name_H-M 'P 1 21/n 1'
_atom_sites_solution_hydrogens geom
_atom_sites_solution_primary direct
_atom_sites_solution_secondary difmap
_audit_creation_date 2016-05-10
_audit_creation_method
;
Olex2 1.2
(compiled 2016.02.19 svn.r3266 for OlexSys, GUI svn.r5155)
;
_cell_angle_alpha 90.00
_cell_angle_beta 95.3562(12)
_cell_angle_gamma 90.00
_cell_formula_units_Z 8
_cell_length_a 11.53896(15)
_cell_length_b 7.57923(11)
_cell_length_c 20.9318(3)
_cell_measurement_reflns_used 6567
_cell_measurement_temperature 103(2)
_cell_measurement_theta_max 72.5740
_cell_measurement_theta_min 2.1070
_cell_volume 1822.63(4)
_computing_cell_refinement 'CrysAlisPro 1.171.38.41 (Rigaku OD, 2015)'
_computing_data_collection 'CrysAlisPro 1.171.38.41 (Rigaku OD, 2015)'
_computing_data_reduction 'CrysAlisPro 1.171.38.41 (Rigaku OD, 2015)'
_computing_molecular_graphics 'Olex2 (Dolomanov et al., 2009)'
_computing_publication_material 'Olex2 (Dolomanov et al., 2009)'
_computing_structure_refinement 'XL (Sheldrick, 2008)'
_computing_structure_solution 'XS (Sheldrick, 2008)'
_diffrn_ambient_temperature 103(2)
_diffrn_detector 'CCD plate'
_diffrn_detector_area_resol_mean 8.2417
_diffrn_detector_type Onyx
_diffrn_measured_fraction_theta_full 0.959
_diffrn_measured_fraction_theta_max 0.959
_diffrn_measurement_details
;
List of Runs (angles in degrees, time in seconds):

  # Type    Start    End  Width  t~exp~   \w     \q     \k     \f   Frames
--------------------------------------------------------------------------
  1  \w    -58.00  21.00   1.00    1.50    --  -44.02  38.00  90.00   79
  2  \w    -98.00 -72.00   1.00    3.00    --  -90.00 -39.00-161.00   26
  3  \w   -129.00-103.00   1.00    3.00    --  -90.00 -39.00-161.00   26
  4  \w   -125.00 -80.00   1.00    1.50    --  -44.02 -99.00 -30.00   45
  5  \w   -123.00 -79.00   1.00    1.50    --  -44.02 -99.00  60.00   44
  6  \w     85.00 111.00   1.00    1.50    --   44.02 125.00-180.00   26
  7  \w     77.00 171.00   1.00    3.00    --  100.00  45.00 -60.00   94
  8  \w    146.00 171.00   1.00    3.00    --  100.00  45.00 120.00   25
  9  \w     78.00 120.00   1.00    3.00    --  100.00  45.00 120.00   42
 10  \w     78.00 164.00   1.00    3.00    --  100.00  30.00  60.00   86
 11  \w     77.00 123.00   1.00    3.00    --  100.00 -61.00  30.00   46
 12  \w     30.00 122.00   1.00    3.00    --  100.00 -61.00 -30.00   92
 13  \w   -136.00-111.00   1.00    3.00    --  -90.00-125.00   0.00   25
;
_diffrn_measurement_device 'four-circle diffractometer'
_diffrn_measurement_device_type 'Xcalibur, Onyx, Nova'
_diffrn_measurement_method '\w scans'
_diffrn_orient_matrix_type 'CrysAlisPro convention (1999,Acta A55,543-557)'
_diffrn_orient_matrix_UB_11 0.1276225000
_diffrn_orient_matrix_UB_12 0.0552797000
_diffrn_orient_matrix_UB_13 -0.0038641000
_diffrn_orient_matrix_UB_21 -0.0222843000
_diffrn_orient_matrix_UB_22 0.1720235000
_diffrn_orient_matrix_UB_23 0.0360454000
_diffrn_orient_matrix_UB_31 0.0343852000
_diffrn_orient_matrix_UB_32 -0.0932786000
_diffrn_orient_matrix_UB_33 0.0644181000
_diffrn_radiation_monochromator mirror
_diffrn_radiation_probe x-ray
_diffrn_radiation_type CuK\a
_diffrn_radiation_wavelength 1.54184
_diffrn_reflns_av_R_equivalents 0.0173
_diffrn_reflns_av_unetI/netI 0.0167
_diffrn_reflns_limit_h_max 13
_diffrn_reflns_limit_h_min -13
_diffrn_reflns_limit_k_max 9
_diffrn_reflns_limit_k_min -8
_diffrn_reflns_limit_l_max 25
_diffrn_reflns_limit_l_min -23
_diffrn_reflns_number 7908
_diffrn_reflns_theta_full 72.25
_diffrn_reflns_theta_max 72.25
_diffrn_reflns_theta_min 4.24
_diffrn_source 'micro-focus sealed X-ray tube'
_diffrn_source_type 'Nova (Cu) X-ray Source'
_exptl_absorpt_coefficient_mu 1.177
_exptl_absorpt_correction_T_max 1.00000
_exptl_absorpt_correction_T_min 0.56316
_exptl_absorpt_correction_type multi-scan
_exptl_absorpt_process_details
;
CrysAlisPro 1.171.38.41 (Rigaku Oxford Diffraction, 2015)
Empirical absorption correction using spherical harmonics,
 implemented in SCALE3 ABSPACK scaling algorithm.
;
_exptl_crystal_colour colorless
_exptl_crystal_density_diffrn 1.554
_exptl_crystal_density_method 'not measured'
_exptl_crystal_description block
_exptl_crystal_F_000 880
_exptl_crystal_size_max 0.6
_exptl_crystal_size_mid 0.3
_exptl_crystal_size_min 0.2
_refine_diff_density_max 0.512
_refine_diff_density_min -0.430
_refine_diff_density_rms 0.073
_refine_ls_extinction_method none
_refine_ls_goodness_of_fit_ref 1.094
_refine_ls_hydrogen_treatment constr
_refine_ls_matrix_type full
_refine_ls_number_parameters 273
_refine_ls_number_reflns 3450
_refine_ls_number_restraints 0
_refine_ls_restrained_S_all 1.094
_refine_ls_R_factor_all 0.0422
_refine_ls_R_factor_gt 0.0408
_refine_ls_shift/su_max 0.001
_refine_ls_shift/su_mean 0.000
_refine_ls_structure_factor_coef Fsqd
_refine_ls_weighting_details 'calc w=1/[\s^2^(Fo^2^)+(0.0614P)^2^+1.0299P] where P=(Fo^2^+2Fc^2^)/3'
_refine_ls_weighting_scheme calc
_refine_ls_wR_factor_gt 0.1062
_refine_ls_wR_factor_ref 0.1074
_reflns_number_gt 3299
_reflns_number_total 3450
_reflns_threshold_expression >2sigma(I)
_cod_data_source_file ja7b00118_si_002.cif
_cod_data_source_block zss_160510_2
_cod_database_code 4125487
_reflns_odcompleteness_completeness 99.01
_reflns_odcompleteness_iscentric 1
_reflns_odcompleteness_theta 66.97
_olex2_refinement_description
;
1. Fixed Uiso
 At 1.2 times of:
  All C(H) groups, All N(H) groups
 At 1.5 times of:
  All C(H,H,H) groups
2.a Ternary CH refined with riding coordinates:
 C25(H25), C28(H28)
2.b Aromatic/amide H refined with riding coordinates:
 N9(H9), N10(H10), C11(H11), C12(H12), C14(H14), C17(H17), C19(H19), C26(H26),
 C27(H27), C29(H29)
2.c Idealised Me refined as rotating group:
 C18(H18A,H18B,H18C), C23(H23A,H23B,H23C)
;
_olex2_submission_special_instructions 'No special instructions were received'
_oxdiff_exptl_absorpt_empirical_details
;
Empirical correction (ABSPACK) includes:
- Absorption correction using spherical harmonics
- Frame scaling
;
_oxdiff_exptl_absorpt_empirical_full_max 1.668
_oxdiff_exptl_absorpt_empirical_full_min 0.618

loop_
_space_group_symop_id
_space_group_symop_operation_xyz
1 'x, y, z'
2 '-x+1/2, y+1/2, -z+1/2'
3 '-x, -y, -z'
4 'x-1/2, -y-1/2, z-1/2'

loop_
_atom_site_label
_atom_site_type_symbol
_atom_site_fract_x
_atom_site_fract_y
_atom_site_fract_z
_atom_site_U_iso_or_equiv
_atom_site_adp_type
_atom_site_occupancy
_atom_site_calc_flag
_atom_site_refinement_flags_posn
F1 F 0.89954(7) 0.34063(11) 0.15505(4) 0.0179(2) Uani 1 d .
F2 F 1.06605(8) 0.33540(11) 0.21312(4) 0.0172(2) Uani 1 d .
F3 F 1.70892(7) -0.39503(12) 0.12428(4) 0.0208(2) Uani 1 d .
F4 F 1.65148(8) -0.22684(12) 0.19951(4) 0.0211(2) Uani 1 d .
O5 O 1.26711(8) -0.27572(14) 0.17292(5) 0.0149(2) Uani 1 d .
O6 O 1.29462(9) 0.09647(14) 0.07269(5) 0.0196(2) Uani 1 d .
O7 O 0.95024(8) 0.04726(13) 0.08755(5) 0.0154(2) Uani 1 d .
O8 O 1.51924(9) -0.33957(13) 0.04633(5) 0.0166(2) Uani 1 d .
N9 N 1.14247(10) 0.05757(16) 0.13155(6) 0.0134(3) Uani 1 d .
H9 H 1.1751 -0.0320 0.1510 0.016 Uiso 1 calc R
N10 N 1.42816(10) -0.18877(16) 0.12797(6) 0.0140(3) Uani 1 d .
H10 H 1.4018 -0.0830 0.1231 0.017 Uiso 1 calc R
C11 C 1.21556(12) 0.4325(2) 0.02980(7) 0.0150(3) Uani 1 d .
H11 H 1.2785 0.3857 0.0108 0.018 Uiso 1 calc R
C12 C 1.60596(13) -0.6447(2) 0.19863(7) 0.0171(3) Uani 1 d .
H12 H 1.6856 -0.6561 0.1960 0.021 Uiso 1 calc R
C13 C 1.54842(12) -0.49162(19) 0.17725(6) 0.0131(3) Uani 1 d .
C14 C 1.02932(12) 0.57649(19) 0.08831(7) 0.0146(3) Uani 1 d .
H14 H 0.9682 0.6252 0.1083 0.018 Uiso 1 calc R
C15 C 1.42869(12) -0.47293(18) 0.18171(6) 0.0117(3) Uani 1 d .
C16 C 1.20479(12) 0.15377(19) 0.09206(7) 0.0133(3) Uani 1 d .
C17 C 1.54355(14) -0.7807(2) 0.22397(7) 0.0195(3) Uani 1 d .
H17 H 1.5814 -0.8841 0.2379 0.023 Uiso 1 calc R
C18 C 0.83778(13) -0.0142(2) 0.10080(8) 0.0222(3) Uani 1 d .
H18A H 0.8010 -0.0726 0.0636 0.033 Uiso 1 calc GR
H18B H 0.7910 0.0842 0.1116 0.033 Uiso 1 calc GR
H18C H 0.8459 -0.0954 0.1361 0.033 Uiso 1 calc GR
C19 C 1.17494(13) 0.6006(2) 0.01367(7) 0.0165(3) Uani 1 d .
H19 H 1.2100 0.6656 -0.0169 0.020 Uiso 1 calc R
C20 C 1.16109(12) 0.33436(18) 0.07480(7) 0.0126(3) Uani 1 d .
C21 C 1.36699(12) -0.30633(19) 0.16032(6) 0.0122(3) Uani 1 d .
C22 C 1.61182(12) -0.33968(19) 0.15073(7) 0.0150(3) Uani 1 d .
C23 C 1.46850(13) -0.2463(2) -0.00884(7) 0.0186(3) Uani 1 d .
H23A H 1.4464 -0.3287 -0.0426 0.028 Uiso 1 calc GR
H23B H 1.5242 -0.1643 -0.0230 0.028 Uiso 1 calc GR
H23C H 1.4009 -0.1832 0.0021 0.028 Uiso 1 calc GR
C24 C 1.06813(12) 0.40685(18) 0.10385(6) 0.0123(3) Uani 1 d .
C25 C 1.53549(12) -0.23295(19) 0.10136(7) 0.0141(3) Uani 1 d .
H25 H 1.5761 -0.1244 0.0912 0.017 Uiso 1 calc R
C26 C 1.42462(13) -0.7624(2) 0.22860(7) 0.0177(3) Uani 1 d .
H26 H 1.3832 -0.8537 0.2456 0.021 Uiso 1 calc R
C27 C 1.08251(13) 0.67265(19) 0.04274(7) 0.0161(3) Uani 1 d .
H27 H 1.0562 0.7855 0.0317 0.019 Uiso 1 calc R
C28 C 1.02411(12) 0.09919(18) 0.14215(6) 0.0125(3) Uani 1 d .
H28 H 1.0023 0.0359 0.1800 0.015 Uiso 1 calc R
C29 C 1.36764(12) -0.60854(19) 0.20801(7) 0.0142(3) Uani 1 d .
H29 H 1.2884 -0.5962 0.2118 0.017 Uiso 1 calc R
C0AA C 1.01410(12) 0.29780(19) 0.15275(7) 0.0129(3) Uani 1 d .

loop_
_atom_site_aniso_label
_atom_site_aniso_U_11
_atom_site_aniso_U_22
_atom_site_aniso_U_33
_atom_site_aniso_U_23
_atom_site_aniso_U_13
_atom_site_aniso_U_12
F1 0.0128(4) 0.0172(4) 0.0245(5) 0.0006(3) 0.0065(3) 0.0044(3)
F2 0.0235(5) 0.0167(4) 0.0114(4) -0.0019(3) 0.0012(3) -0.0011(3)
F3 0.0133(4) 0.0208(5) 0.0298(5) 0.0065(4) 0.0098(4) 0.0044(3)
F4 0.0193(4) 0.0192(5) 0.0241(5) -0.0023(4) -0.0023(4) -0.0046(3)
O5 0.0121(5) 0.0164(5) 0.0166(5) 0.0003(4) 0.0031(4) 0.0030(4)
O6 0.0170(5) 0.0185(5) 0.0247(5) 0.0058(4) 0.0088(4) 0.0068(4)
O7 0.0141(5) 0.0158(5) 0.0161(5) -0.0018(4) 0.0009(4) -0.0039(4)
O8 0.0234(5) 0.0125(5) 0.0144(5) 0.0010(4) 0.0045(4) 0.0036(4)
N9 0.0131(6) 0.0100(5) 0.0172(6) 0.0041(5) 0.0022(4) 0.0036(4)
N10 0.0152(6) 0.0092(5) 0.0181(6) 0.0016(5) 0.0047(5) 0.0036(5)
C11 0.0136(6) 0.0167(7) 0.0147(7) 0.0012(5) 0.0011(5) -0.0003(5)
C12 0.0157(7) 0.0173(7) 0.0187(7) 0.0024(6) 0.0038(5) 0.0043(6)
C13 0.0140(7) 0.0135(7) 0.0119(6) -0.0010(5) 0.0021(5) 0.0001(5)
C14 0.0157(7) 0.0123(7) 0.0155(7) -0.0032(5) -0.0011(5) 0.0023(5)
C15 0.0137(6) 0.0112(6) 0.0100(6) -0.0015(5) 0.0004(5) 0.0002(5)
C16 0.0134(6) 0.0134(7) 0.0130(6) 0.0000(5) 0.0005(5) 0.0004(5)
C17 0.0239(8) 0.0137(7) 0.0211(7) 0.0046(6) 0.0038(6) 0.0051(6)
C18 0.0154(7) 0.0212(8) 0.0302(8) -0.0020(6) 0.0028(6) -0.0055(6)
C19 0.0180(7) 0.0160(7) 0.0150(7) 0.0035(6) -0.0008(5) -0.0044(6)
C20 0.0126(7) 0.0125(7) 0.0123(6) 0.0001(5) -0.0010(5) -0.0004(5)
C21 0.0133(7) 0.0125(6) 0.0108(6) -0.0030(5) 0.0009(5) -0.0001(5)
C22 0.0120(7) 0.0146(7) 0.0188(7) -0.0020(6) 0.0038(5) 0.0003(5)
C23 0.0220(8) 0.0173(7) 0.0169(7) 0.0029(6) 0.0037(6) 0.0022(6)
C24 0.0128(6) 0.0112(7) 0.0122(6) -0.0012(5) -0.0019(5) -0.0009(5)
C25 0.0154(7) 0.0099(6) 0.0177(7) 0.0007(5) 0.0058(5) -0.0003(5)
C26 0.0230(8) 0.0134(7) 0.0175(7) 0.0018(6) 0.0054(6) -0.0024(6)
C27 0.0213(7) 0.0092(6) 0.0165(7) 0.0000(5) -0.0049(5) -0.0003(5)
C28 0.0133(7) 0.0118(7) 0.0126(6) 0.0007(5) 0.0020(5) 0.0004(5)
C29 0.0138(7) 0.0152(7) 0.0136(6) -0.0018(5) 0.0020(5) -0.0012(5)
C0AA 0.0114(6) 0.0140(7) 0.0132(6) -0.0011(5) 0.0009(5) 0.0027(5)

loop_
_atom_type_symbol
_atom_type_description
_atom_type_scat_dispersion_real
_atom_type_scat_dispersion_imag
_atom_type_scat_source
C C 0.0181 0.0091 'International Tables Vol C Tables 4.2.6.8 and 6.1.1.4'
H H 0.0000 0.0000 'International Tables Vol C Tables 4.2.6.8 and 6.1.1.4'
N N 0.0311 0.0180 'International Tables Vol C Tables 4.2.6.8 and 6.1.1.4'
O O 0.0492 0.0322 'International Tables Vol C Tables 4.2.6.8 and 6.1.1.4'
F F 0.0727 0.0534 'International Tables Vol C Tables 4.2.6.8 and 6.1.1.4'

loop_
_geom_angle_atom_site_label_1
_geom_angle_atom_site_label_2
_geom_angle_atom_site_label_3
_geom_angle
C28 O7 C18 115.01(11)
C25 O8 C23 112.97(11)
C16 N9 H9 118.6
C16 N9 C28 122.71(12)
C28 N9 H9 118.6
C21 N10 H10 118.5
C21 N10 C25 123.04(12)
C25 N10 H10 118.5
C19 C11 H11 120.3
C19 C11 C20 119.36(13)
C20 C11 H11 120.3
C13 C12 H12 120.2
C13 C12 C17 119.51(14)
C17 C12 H12 120.2
C12 C13 C15 120.51(13)
C12 C13 C22 121.71(13)
C15 C13 C22 117.76(12)
C24 C14 H14 120.2
C27 C14 H14 120.2
C27 C14 C24 119.54(13)
C13 C15 C21 120.65(12)
C29 C15 C13 119.45(13)
C29 C15 C21 119.87(12)
O6 C16 N9 121.53(13)
O6 C16 C20 121.44(13)
N9 C16 C20 117.01(12)
C12 C17 H17 119.9
C12 C17 C26 120.13(14)
C26 C17 H17 119.9
O7 C18 H18A 109.5
O7 C18 H18B 109.5
O7 C18 H18C 109.5
H18A C18 H18B 109.5
H18A C18 H18C 109.5
H18B C18 H18C 109.5
C11 C19 H19 119.7
C27 C19 C11 120.68(13)
C27 C19 H19 119.7
C11 C20 C16 119.30(13)
C24 C20 C11 119.87(13)
C24 C20 C16 120.82(13)
O5 C21 N10 121.71(13)
O5 C21 C15 121.64(13)
N10 C21 C15 116.62(12)
F3 C22 F4 105.29(11)
F3 C22 C13 111.26(12)
F3 C22 C25 109.44(11)
F4 C22 C13 110.03(11)
F4 C22 C25 107.69(12)
C13 C22 C25 112.80(12)
O8 C23 H23A 109.5
O8 C23 H23B 109.5
O8 C23 H23C 109.5
H23A C23 H23B 109.5
H23A C23 H23C 109.5
H23B C23 H23C 109.5
C14 C24 C20 120.43(13)
C14 C24 C0AA 121.69(13)
C20 C24 C0AA 117.87(12)
O8 C25 N10 113.33(12)
O8 C25 C22 105.95(11)
O8 C25 H25 109.5
N10 C25 C22 108.86(11)
N10 C25 H25 109.5
C22 C25 H25 109.5
C17 C26 H26 119.9
C29 C26 C17 120.25(13)
C29 C26 H26 119.9
C14 C27 C19 120.11(13)
C14 C27 H27 119.9
C19 C27 H27 119.9
O7 C28 N9 108.85(11)
O7 C28 H28 109.7
O7 C28 C0AA 110.07(11)
N9 C28 H28 109.7
N9 C28 C0AA 108.92(11)
C0AA C28 H28 109.7
C15 C29 H29 119.9
C26 C29 C15 120.14(13)
C26 C29 H29 119.9
F1 C0AA F2 104.97(10)
F1 C0AA C24 111.05(11)
F1 C0AA C28 109.01(11)
F2 C0AA C24 109.88(11)
F2 C0AA C28 107.76(11)
C24 C0AA C28 113.76(11)

loop_
_geom_bond_atom_site_label_1
_geom_bond_atom_site_label_2
_geom_bond_distance
F1 C0AA 1.3664(16)
F2 C0AA 1.3769(16)
F3 C22 1.3614(16)
F4 C22 1.3771(17)
O5 C21 1.2281(17)
O6 C16 1.2272(18)
O7 C18 1.4299(17)
O7 C28 1.4162(16)
O8 C23 1.4318(17)
O8 C25 1.4052(17)
N9 H9 0.8600
N9 C16 1.3575(18)
N9 C28 1.4390(17)
N10 H10 0.8600
N10 C21 1.3564(19)
N10 C25 1.4440(17)
C11 H11 0.9300
C11 C19 1.388(2)
C11 C20 1.395(2)
C12 H12 0.9300
C12 C13 1.390(2)
C12 C17 1.391(2)
C13 C15 1.4005(19)
C13 C22 1.4985(19)
C14 H14 0.9300
C14 C24 1.390(2)
C14 C27 1.388(2)
C15 C21 1.4974(19)
C15 C29 1.389(2)
C16 C20 1.4914(19)
C17 H17 0.9300
C17 C26 1.392(2)
C18 H18A 0.9600
C18 H18B 0.9600
C18 H18C 0.9600
C19 H19 0.9300
C19 C27 1.388(2)
C20 C24 1.394(2)
C22 C25 1.526(2)
C23 H23A 0.9600
C23 H23B 0.9600
C23 H23C 0.9600
C24 C0AA 1.4963(19)
C25 H25 0.9800
C26 H26 0.9300
C26 C29 1.388(2)
C27 H27 0.9300
C28 H28 0.9800
C28 C0AA 1.5275(19)
C29 H29 0.9300

loop_
_geom_torsion_atom_site_label_1
_geom_torsion_atom_site_label_2
_geom_torsion_atom_site_label_3
_geom_torsion_atom_site_label_4
_geom_torsion
F3 C22 C25 O8 52.66(14)
F3 C22 C25 N10 174.85(11)
F4 C22 C25 O8 166.62(10)
F4 C22 C25 N10 -71.19(14)
O6 C16 C20 C11 7.6(2)
O6 C16 C20 C24 -171.31(13)
O7 C28 C0AA F1 53.46(14)
O7 C28 C0AA F2 166.86(10)
O7 C28 C0AA C24 -71.07(14)
N9 C16 C20 C11 -174.15(12)
N9 C16 C20 C24 6.96(19)
N9 C28 C0AA F1 172.72(10)
N9 C28 C0AA F2 -73.88(13)
N9 C28 C0AA C24 48.20(15)
C11 C19 C27 C14 -0.2(2)
C11 C20 C24 C14 0.0(2)
C11 C20 C24 C0AA -178.81(12)
C12 C13 C15 C21 178.39(13)
C12 C13 C15 C29 0.3(2)
C12 C13 C22 F3 27.44(19)
C12 C13 C22 F4 -88.85(16)
C12 C13 C22 C25 150.88(13)
C12 C17 C26 C29 0.0(2)
C13 C12 C17 C26 -0.8(2)
C13 C15 C21 O5 -168.32(13)
C13 C15 C21 N10 9.81(19)
C13 C15 C29 C26 -1.1(2)
C13 C22 C25 O8 -71.79(14)
C13 C22 C25 N10 50.41(16)
C14 C24 C0AA F1 29.42(18)
C14 C24 C0AA F2 -86.26(15)
C14 C24 C0AA C28 152.84(13)
C15 C13 C22 F3 -154.40(12)
C15 C13 C22 F4 89.30(15)
C15 C13 C22 C25 -30.96(17)
C16 N9 C28 O7 75.19(16)
C16 N9 C28 C0AA -44.83(17)
C16 C20 C24 C14 178.84(12)
C16 C20 C24 C0AA 0.07(19)
C17 C12 C13 C15 0.7(2)
C17 C12 C13 C22 178.78(14)
C17 C26 C29 C15 1.0(2)
C18 O7 C28 N9 146.30(12)
C18 O7 C28 C0AA -94.39(14)
C19 C11 C20 C16 179.97(12)
C19 C11 C20 C24 -1.1(2)
C20 C11 C19 C27 1.3(2)
C20 C24 C0AA F1 -151.83(12)
C20 C24 C0AA F2 92.49(14)
C20 C24 C0AA C28 -28.41(17)
C21 N10 C25 O8 73.36(17)
C21 N10 C25 C22 -44.25(18)
C21 C15 C29 C26 -179.25(13)
C22 C13 C15 C21 0.21(19)
C22 C13 C15 C29 -177.88(12)
C23 O8 C25 N10 72.17(15)
C23 O8 C25 C22 -168.53(11)
C24 C14 C27 C19 -1.0(2)
C25 N10 C21 O5 -167.37(13)
C25 N10 C21 C15 14.50(19)
C27 C14 C24 C20 1.1(2)
C27 C14 C24 C0AA 179.81(13)
C28 N9 C16 O6 -163.90(13)
C28 N9 C16 C20 17.83(19)
C29 C15 C21 O5 9.8(2)
C29 C15 C21 N10 -172.10(12)
